data_2241843
loop_
_publ_author_name
'Zhao, Can'
'Li, Xiao-Zong'
'Kang, Hong-Lan'
'Wen, Yi-Hang'

_publ_section_title
;
 Crystal structure of
 poly[{\m~3~-(<i>E</i>)-3-[3-(carboxylatomethoxy)phenyl]acrylato-\k^3^<i>O</i>,<i>O</i>':<i>O</i>'':<i>O</i>'''}[\m~2~-3-(pyridin-4-yl)-1<i>H</i>-pyrazole-\k^2^<i>N</i>:<i>N</i>']cobalt(II)]
;
_journal_coeditor_code PK2590
_journal_issue 10
_journal_name_full 'Acta Crystallographica Section E'
_journal_page_first 1425
_journal_page_last 1428
_journal_paper_doi 10.1107/S205698901601402X
_journal_volume 72
_journal_year 2016
_chemical_formula_iupac '[Co (C11 H8 O5) (C8 H7 N3)]'
_chemical_formula_moiety 'C19 H15 Co N3 O5'
_chemical_formula_sum 'C19 H15 Co N3 O5'
_chemical_formula_weight 424.27
_chemical_name_systematic
Poly[{\m~3~-(<i>E</i>)-3-[3-(carboxylatomethoxy)phenyl]acrylato-\k^3^<i>O</i>,<i>O</i>':<i>O</i>'':<i>O</i>'''}[\m~2~-3-(pyridin-4-yl)-1<i>H</i>-pyrazole-\k^2^<i>N</i>:<i>N</i>']cobalt(II)]
_space_group_crystal_system orthorhombic
_space_group_IT_number 43
_space_group_name_Hall 'F 2 -2d'
_space_group_name_H-M_alt 'F d d 2'
_symmetry_space_group_name_Hall 'F 2 -2d'
_symmetry_space_group_name_H-M 'F d d 2'
_atom_sites_solution_hydrogens geom
_atom_sites_solution_primary direct
_atom_sites_solution_secondary difmap
_audit_creation_method SHELXL-2014/7
_cell_angle_alpha 90
_cell_angle_beta 90
_cell_angle_gamma 90
_cell_formula_units_Z 16
_cell_length_a 35.4631(11)
_cell_length_b 40.2873(12)
_cell_length_c 4.84230(10)
_cell_measurement_reflns_used 4631
_cell_measurement_temperature 296(2)
_cell_measurement_theta_max 27.55
_cell_measurement_theta_min 1.53
_cell_volume 6918.3(3)
_computing_cell_refinement
;
SAINT-Plus (Bruker, 2014)
;
_computing_data_collection
;
APEX2 (Bruker, 2014)
;
_computing_data_reduction
;
SAINT-Plus (Bruker, 2014)
;
_computing_molecular_graphics
;
SHELXTL (Sheldrick, 2008)
;
_computing_publication_material
;
publCIF (Westrip, 2010)
;
_computing_structure_refinement
;
SHELXL2014 (Sheldrick, 2015)
;
_computing_structure_solution
;
SHELXS97 (Sheldrick, 2008)
;
_diffrn_ambient_temperature 296(2)
_diffrn_measured_fraction_theta_full 1.000
_diffrn_measured_fraction_theta_max 0.998
_diffrn_measurement_device_type 'Bruker APEXII CCD'
_diffrn_measurement_method '\w and \f scans'
_diffrn_radiation_type MoK\a
_diffrn_radiation_wavelength 0.71073
_diffrn_reflns_av_R_equivalents 0.0361
_diffrn_reflns_limit_h_max 40
_diffrn_reflns_limit_h_min -46
_diffrn_reflns_limit_k_max 52
_diffrn_reflns_limit_k_min -48
_diffrn_reflns_limit_l_max 6
_diffrn_reflns_limit_l_min -6
_diffrn_reflns_number 15248
_diffrn_reflns_theta_full 25.242
_diffrn_reflns_theta_max 27.552
_diffrn_reflns_theta_min 1.530
_diffrn_standards_decay_% 0
_diffrn_standards_interval_count none
_diffrn_standards_interval_time none
_diffrn_standards_number none
_exptl_absorpt_coefficient_mu 1.031
_exptl_absorpt_correction_T_max .943
_exptl_absorpt_correction_T_min .861
_exptl_absorpt_correction_type multi-scan
_exptl_absorpt_process_details
;
(SADABS; Bruker, 2014)
;
_exptl_crystal_colour red
_exptl_crystal_density_diffrn 1.629
_exptl_crystal_density_method 'not measured'
_exptl_crystal_description block
_exptl_crystal_F_000 3472
_exptl_crystal_size_max .24
_exptl_crystal_size_mid .12
_exptl_crystal_size_min .06
_refine_diff_density_max 0.178
_refine_diff_density_min -0.235
_refine_ls_abs_structure_details
;
Flack <i>x</i> determined using 1316 quotients
[(<i>I</i>^+^)-(<i>I</i>^-^)]/[(<i>I</i>^+^)+(<i>I</i>^-^)]
(Parsons <i>et al.</i>,  2013)
;
_refine_ls_abs_structure_Flack 0.025(8)
_refine_ls_extinction_method none
_refine_ls_goodness_of_fit_ref 1.018
_refine_ls_hydrogen_treatment constr
_refine_ls_matrix_type full
_refine_ls_number_parameters 253
_refine_ls_number_reflns 3915
_refine_ls_number_restraints 1
_refine_ls_restrained_S_all 1.018
_refine_ls_R_factor_gt 0.0293
_refine_ls_shift/su_max 0.001
_refine_ls_shift/su_mean 0.000
_refine_ls_structure_factor_coef Fsqd
_refine_ls_weighting_details 'w=1/[\s^2^(Fo^2^)+(0.0282P)^2^] where P=(Fo^2^+2Fc^2^)/3'
_refine_ls_weighting_scheme calc
_refine_ls_wR_factor_gt 0.0585
_refine_ls_wR_factor_ref 0.0610
_reflns_number_gt 3425
_reflns_number_total 3915
_reflns_threshold_expression 'I > 2\s(I)'
_cod_data_source_file pk2590sup1.cif
_cod_data_source_block I
_cod_database_code 2241843
_shelx_space_group_comment
;
The symmetry employed for this shelxl refinement is uniquely defined
by the following loop, which should always be used as a source of
symmetry information in preference to the above space-group names.
They are only intended as comments.
;

loop_
_space_group_symop_operation_xyz
'x, y, z'
'-x, -y, z'
'x+1/4, -y+1/4, z+1/4'
'-x+1/4, y+1/4, z+1/4'
'x, y+1/2, z+1/2'
'-x, -y+1/2, z+1/2'
'x+1/4, -y+3/4, z+3/4'
'-x+1/4, y+3/4, z+3/4'
'x+1/2, y, z+1/2'
'-x+1/2, -y, z+1/2'
'x+3/4, -y+1/4, z+3/4'
'-x+3/4, y+1/4, z+3/4'
'x+1/2, y+1/2, z'
'-x+1/2, -y+1/2, z'
'x+3/4, -y+3/4, z+1/4'
'-x+3/4, y+3/4, z+1/4'

loop_
_atom_site_type_symbol
_atom_site_label
_atom_site_fract_x
_atom_site_fract_y
_atom_site_fract_z
_atom_site_U_iso_or_equiv
_atom_site_adp_type
_atom_site_calc_flag
_atom_site_occupancy
Co Co1 0.43282(2) 0.10099(2) 0.42130(8) 0.02757(11) Uani d 1
N N1 0.25519(6) 0.16432(6) 0.8665(5) 0.0315(6) Uani d 1
H H1A 0.2498 0.1481 0.7576 0.038 Uiso calc 1
N N2 0.23011(7) 0.17869(6) 1.0382(6) 0.0344(6) Uani d 1
N N3 0.38578(7) 0.13040(6) 0.5432(5) 0.0302(6) Uani d 1
O O1 0.65789(6) 0.15999(5) 1.3036(4) 0.0351(5) Uani d 1
O O2 0.66654(5) 0.18826(5) 0.9144(4) 0.0334(5) Uani d 1
O O3 0.63324(6) 0.24391(5) 1.1390(5) 0.0379(5) Uani d 1
O O4 0.45839(6) 0.14604(5) 0.2794(4) 0.0361(5) Uani d 1
O O5 0.47664(6) 0.12681(5) 0.6803(5) 0.0359(5) Uani d 1
C C1 0.54127(9) 0.24388(8) 0.6113(6) 0.0388(8) Uani d 1
H H1B 0.5214 0.2445 0.4858 0.047 Uiso calc 1
C C2 0.54793(8) 0.21527(7) 0.7657(6) 0.0317(7) Uani d 1
C C3 0.64159(9) 0.21627(7) 1.3104(6) 0.0353(7) Uani d 1
H H3A 0.6188 0.2100 1.4085 0.042 Uiso calc 1
H H3B 0.6600 0.2231 1.4470 0.042 Uiso calc 1
C C4 0.59389(9) 0.27054(8) 0.8261(7) 0.0376(8) Uani d 1
H H4A 0.6088 0.2893 0.8492 0.045 Uiso calc 1
C C5 0.56410(9) 0.27116(8) 0.6447(8) 0.0418(8) Uani d 1
H H5A 0.5593 0.2903 0.5432 0.050 Uiso calc 1
C C6 0.60175(8) 0.24195(7) 0.9746(6) 0.0307(7) Uani d 1
C C7 0.57842(8) 0.21459(7) 0.9493(7) 0.0319(7) Uani d 1
H H7A 0.5830 0.1957 1.0545 0.038 Uiso calc 1
C C8 0.65663(7) 0.18596(7) 1.1621(7) 0.0280(6) Uani d 1
C C9 0.28655(9) 0.20335(8) 1.0763(8) 0.0433(9) Uani d 1
H H9A 0.3054 0.2178 1.1346 0.052 Uiso calc 1
C C10 0.24921(9) 0.20257(8) 1.1639(8) 0.0421(8) Uani d 1
H H10A 0.2390 0.2170 1.2940 0.050 Uiso calc 1
C C11 0.35849(9) 0.17039(8) 0.8458(7) 0.0374(8) Uani d 1
H H11A 0.3621 0.1865 0.9809 0.045 Uiso calc 1
C C12 0.28963(8) 0.17826(7) 0.8854(7) 0.0319(7) Uani d 1
C C13 0.35135(8) 0.12506(8) 0.4394(7) 0.0362(7) Uani d 1
H H13A 0.3488 0.1099 0.2961 0.043 Uiso calc 1
C C14 0.50252(9) 0.17858(8) 0.5230(7) 0.0370(7) Uani d 1
H H14A 0.5028 0.1935 0.3763 0.044 Uiso calc 1
C C15 0.52392(8) 0.18555(8) 0.7372(6) 0.0342(8) Uani d 1
H H15A 0.5239 0.1705 0.8827 0.041 Uiso calc 1
C C16 0.38898(9) 0.15306(7) 0.7424(6) 0.0352(8) Uani d 1
H H16A 0.4128 0.1574 0.8150 0.042 Uiso calc 1
C C17 0.31952(9) 0.14106(8) 0.5349(7) 0.0363(8) Uani d 1
H H17A 0.2961 0.1366 0.4568 0.044 Uiso calc 1
C C18 0.47794(8) 0.14901(8) 0.4955(6) 0.0313(7) Uani d 1
C C19 0.32276(8) 0.16387(8) 0.7491(6) 0.0309(7) Uani d 1

loop_
_atom_site_aniso_label
_atom_site_aniso_U_11
_atom_site_aniso_U_22
_atom_site_aniso_U_33
_atom_site_aniso_U_12
_atom_site_aniso_U_13
_atom_site_aniso_U_23
Co1 0.02385(19) 0.0318(2) 0.02701(18) -0.00149(18) 0.00226(17) 0.00073(18)
N1 0.0247(13) 0.0366(15) 0.0333(15) -0.0018(11) 0.0050(10) -0.0072(11)
N2 0.0285(14) 0.0358(15) 0.0387(14) 0.0004(12) 0.0066(12) -0.0056(12)
N3 0.0253(14) 0.0347(14) 0.0306(12) -0.0022(12) 0.0030(11) 0.0001(11)
O1 0.0423(13) 0.0337(12) 0.0295(10) 0.0020(10) -0.0026(10) 0.0017(10)
O2 0.0352(11) 0.0390(12) 0.0260(10) 0.0035(9) 0.0074(10) -0.0010(10)
O3 0.0402(12) 0.0299(11) 0.0436(13) -0.0026(9) -0.0066(11) -0.0044(10)
O4 0.0354(13) 0.0376(13) 0.0353(11) -0.0051(10) -0.0053(10) 0.0027(10)
O5 0.0340(12) 0.0394(12) 0.0344(11) -0.0054(9) 0.0011(10) 0.0060(11)
C1 0.0398(19) 0.0368(19) 0.040(2) 0.0030(15) -0.0050(14) 0.0001(14)
C2 0.0291(17) 0.0310(17) 0.0350(16) 0.0008(14) 0.0033(12) -0.0033(13)
C3 0.0378(18) 0.0386(19) 0.0296(15) 0.0037(15) -0.0030(14) -0.0058(14)
C4 0.044(2) 0.0277(17) 0.0409(19) -0.0048(15) 0.0034(15) -0.0002(13)
C5 0.051(2) 0.0308(17) 0.0437(19) 0.0012(15) -0.0009(17) 0.0048(16)
C6 0.0306(17) 0.0311(16) 0.0304(17) 0.0005(14) 0.0024(11) -0.0074(12)
C7 0.0356(17) 0.0272(15) 0.0328(16) 0.0013(12) 0.0008(14) -0.0012(13)
C8 0.0219(14) 0.0351(16) 0.0268(14) -0.0016(12) -0.0028(13) -0.0022(14)
C9 0.0301(19) 0.0379(19) 0.062(2) -0.0087(15) 0.0071(16) -0.0138(16)
C10 0.0426(19) 0.0348(17) 0.0488(18) 0.0030(15) 0.0095(18) -0.0110(18)
C11 0.0329(18) 0.0360(18) 0.043(2) -0.0054(15) 0.0019(13) -0.0144(14)
C12 0.0243(16) 0.0316(16) 0.0399(18) -0.0013(13) 0.0045(13) -0.0033(14)
C13 0.0281(17) 0.0462(18) 0.0343(16) -0.0019(14) -0.0006(14) -0.0098(16)
C14 0.0370(18) 0.0350(18) 0.0388(17) -0.0061(15) 0.0014(14) 0.0035(14)
C15 0.0313(17) 0.0331(18) 0.0383(19) 0.0017(14) 0.0015(13) -0.0001(13)
C16 0.0264(17) 0.0401(19) 0.039(2) -0.0046(14) 0.0011(12) -0.0058(13)
C17 0.0238(17) 0.043(2) 0.0422(17) 0.0014(14) -0.0007(13) -0.0082(16)
C18 0.0239(16) 0.0350(18) 0.0351(18) 0.0007(14) 0.0046(12) -0.0021(13)
C19 0.0251(16) 0.0315(17) 0.0362(18) -0.0001(14) 0.0040(11) 0.0005(13)

loop_
_atom_type_symbol
_atom_type_description
_atom_type_scat_dispersion_real
_atom_type_scat_dispersion_imag
_atom_type_scat_source
C C 0.0033 0.0016 'International Tables Vol C Tables 4.2.6.8 and 6.1.1.4'
H H 0.0000 0.0000 'International Tables Vol C Tables 4.2.6.8 and 6.1.1.4'
N N 0.0061 0.0033 'International Tables Vol C Tables 4.2.6.8 and 6.1.1.4'
O O 0.0106 0.0060 'International Tables Vol C Tables 4.2.6.8 and 6.1.1.4'
Co Co 0.3494 0.9721 'International Tables Vol C Tables 4.2.6.8 and 6.1.1.4'

loop_
_geom_angle_atom_site_label_1
_geom_angle_atom_site_label_2
_geom_angle_atom_site_label_3
_geom_angle_site_symmetry_1
_geom_angle_site_symmetry_3
_geom_angle
O1 Co1 O2 11_453 11_454 102.24(8)
O1 Co1 N3 11_453 . 91.33(9)
O2 Co1 N3 11_454 . 92.82(9)
O1 Co1 O4 11_453 . 95.01(8)
O2 Co1 O4 11_454 . 162.75(8)
N3 Co1 O4 . . 87.08(9)
O1 Co1 N2 11_453 3_554 87.48(10)
O2 Co1 N2 11_454 3_554 87.89(9)
N3 Co1 N2 . 3_554 178.72(11)
O4 Co1 N2 . 3_554 92.56(9)
O1 Co1 O5 11_453 . 152.48(8)
O2 Co1 O5 11_454 . 103.33(8)
N3 Co1 O5 . . 97.42(9)
O4 Co1 O5 . . 59.66(8)
N2 Co1 O5 3_554 . 83.45(9)
C12 N1 N2 . . 112.2(2)
C12 N1 H1A . . 123.9
N2 N1 H1A . . 123.9
C10 N2 N1 . . 104.9(2)
C10 N2 Co1 . 11_455 131.5(2)
N1 N2 Co1 . 11_455 117.32(19)
C16 N3 C13 . . 117.4(3)
C16 N3 Co1 . . 121.0(2)
C13 N3 Co1 . . 121.4(2)
C8 O1 Co1 . 3_556 132.5(2)
C8 O2 Co1 . 3 124.8(2)
C6 O3 C3 . . 117.6(2)
C18 O4 Co1 . . 92.70(18)
C18 O5 Co1 . . 87.59(18)
C5 C1 C2 . . 119.9(3)
C5 C1 H1B . . 120.1
C2 C1 H1B . . 120.1
C1 C2 C7 . . 119.2(3)
C1 C2 C15 . . 121.5(3)
C7 C2 C15 . . 119.3(3)
O3 C3 C8 . . 115.4(3)
O3 C3 H3A . . 108.4
C8 C3 H3A . . 108.4
O3 C3 H3B . . 108.4
C8 C3 H3B . . 108.4
H3A C3 H3B . . 107.5
C5 C4 C6 . . 120.1(3)
C5 C4 H4A . . 120.0
C6 C4 H4A . . 120.0
C4 C5 C1 . . 120.9(3)
C4 C5 H5A . . 119.5
C1 C5 H5A . . 119.5
O3 C6 C7 . . 125.7(3)
O3 C6 C4 . . 114.6(3)
C7 C6 C4 . . 119.7(3)
C6 C7 C2 . . 120.1(3)
C6 C7 H7A . . 119.9
C2 C7 H7A . . 119.9
O1 C8 O2 . . 125.2(3)
O1 C8 C3 . . 115.3(3)
O2 C8 C3 . . 119.5(3)
C12 C9 C10 . . 105.3(3)
C12 C9 H9A . . 127.3
C10 C9 H9A . . 127.3
N2 C10 C9 . . 111.3(3)
N2 C10 H10A . . 124.4
C9 C10 H10A . . 124.4
C19 C11 C16 . . 120.1(3)
C19 C11 H11A . . 120.0
C16 C11 H11A . . 120.0
N1 C12 C9 . . 106.3(3)
N1 C12 C19 . . 122.1(3)
C9 C12 C19 . . 131.1(3)
N3 C13 C17 . . 123.1(3)
N3 C13 H13A . . 118.5
C17 C13 H13A . . 118.5
C15 C14 C18 . . 125.6(3)
C15 C14 H14A . . 117.2
C18 C14 H14A . . 117.2
C14 C15 C2 . . 125.4(3)
C14 C15 H15A . . 117.3
C2 C15 H15A . . 117.3
N3 C16 C11 . . 122.8(3)
N3 C16 H16A . . 118.6
C11 C16 H16A . . 118.6
C13 C17 C19 . . 119.4(3)
C13 C17 H17A . . 120.3
C19 C17 H17A . . 120.3
O4 C18 O5 . . 120.0(3)
O4 C18 C14 . . 118.3(3)
O5 C18 C14 . . 121.7(3)
C11 C19 C17 . . 117.1(3)
C11 C19 C12 . . 120.6(3)
C17 C19 C12 . . 122.0(3)

loop_
_geom_bond_atom_site_label_1
_geom_bond_atom_site_label_2
_geom_bond_site_symmetry_2
_geom_bond_distance
Co1 O1 11_453 2.037(2)
Co1 O2 11_454 2.054(2)
Co1 N3 . 2.130(2)
Co1 O4 . 2.142(2)
Co1 N2 3_554 2.158(3)
Co1 O5 . 2.252(2)
N1 C12 . 1.347(4)
N1 N2 . 1.348(3)
N1 H1A . 0.8600
N2 C10 . 1.325(4)
N2 Co1 11_455 2.158(3)
N3 C16 . 1.333(4)
N3 C13 . 1.338(4)
O1 C8 . 1.251(3)
O1 Co1 3_556 2.037(2)
O2 C8 . 1.253(4)
O2 Co1 3 2.054(2)
O3 C6 . 1.374(3)
O3 C3 . 1.420(3)
O4 C18 . 1.261(4)
O5 C18 . 1.266(3)
C1 C5 . 1.375(4)
C1 C2 . 1.394(4)
C1 H1B . 0.9300
C2 C7 . 1.400(4)
C2 C15 . 1.476(4)
C3 C8 . 1.514(4)
C3 H3A . 0.9700
C3 H3B . 0.9700
C4 C5 . 1.374(4)
C4 C6 . 1.386(4)
C4 H4A . 0.9300
C5 H5A . 0.9300
C6 C7 . 1.384(4)
C7 H7A . 0.9300
C9 C12 . 1.374(4)
C9 C10 . 1.391(4)
C9 H9A . 0.9300
C10 H10A . 0.9300
C11 C19 . 1.376(4)
C11 C16 . 1.381(4)
C11 H11A . 0.9300
C12 C19 . 1.467(4)
C13 C17 . 1.380(4)
C13 H13A . 0.9300
C14 C15 . 1.316(4)
C14 C18 . 1.482(4)
C14 H14A . 0.9300
C15 H15A . 0.9300
C16 H16A . 0.9300
C17 C19 . 1.390(4)
C17 H17A . 0.9300

loop_
_geom_hbond_atom_site_label_D
_geom_hbond_atom_site_label_H
_geom_hbond_atom_site_label_A
_geom_hbond_site_symmetry_A
_geom_hbond_distance_DH
_geom_hbond_distance_HA
_geom_hbond_distance_DA
_geom_hbond_angle_DHA
N1 H1A O5 11_454 0.86 2.05 2.869(3) 159.2

loop_
_geom_torsion_atom_site_label_1
_geom_torsion_atom_site_label_2
_geom_torsion_atom_site_label_3
_geom_torsion_atom_site_label_4
_geom_torsion_site_symmetry_1
_geom_torsion_site_symmetry_4
_geom_torsion
C12 N1 N2 C10 . . 1.1(3)
C12 N1 N2 Co1 . 11_455 -154.4(2)
C5 C1 C2 C7 . . -1.3(5)
C5 C1 C2 C15 . . 179.6(3)
C6 O3 C3 C8 . . 73.1(3)
C6 C4 C5 C1 . . 1.2(5)
C2 C1 C5 C4 . . 0.9(5)
C3 O3 C6 C7 . . -3.8(4)
C3 O3 C6 C4 . . 176.1(3)
C5 C4 C6 O3 . . 177.0(3)
C5 C4 C6 C7 . . -3.1(5)
O3 C6 C7 C2 . . -177.4(3)
C4 C6 C7 C2 . . 2.7(4)
C1 C2 C7 C6 . . -0.5(4)
C15 C2 C7 C6 . . 178.6(3)
Co1 O1 C8 O2 3_556 . 124.6(3)
Co1 O1 C8 C3 3_556 . -55.7(3)
Co1 O2 C8 O1 3 . 5.7(4)
Co1 O2 C8 C3 3 . -174.00(19)
O3 C3 C8 O1 . . -168.3(2)
O3 C3 C8 O2 . . 11.4(4)
N1 N2 C10 C9 . . -0.7(4)
Co1 N2 C10 C9 11_455 . 149.7(3)
C12 C9 C10 N2 . . 0.2(4)
N2 N1 C12 C9 . . -1.0(4)
N2 N1 C12 C19 . . 171.0(3)
C10 C9 C12 N1 . . 0.5(4)
C10 C9 C12 C19 . . -170.5(3)
C16 N3 C13 C17 . . -2.1(5)
Co1 N3 C13 C17 . . 172.6(3)
C18 C14 C15 C2 . . -179.0(3)
C1 C2 C15 C14 . . 21.2(5)
C7 C2 C15 C14 . . -157.9(3)
C13 N3 C16 C11 . . 1.1(4)
Co1 N3 C16 C11 . . -173.7(2)
C19 C11 C16 N3 . . 2.0(5)
N3 C13 C17 C19 . . 0.0(5)
Co1 O4 C18 O5 . . 3.0(3)
Co1 O4 C18 C14 . . -178.0(2)
Co1 O5 C18 O4 . . -2.8(3)
Co1 O5 C18 C14 . . 178.2(3)
C15 C14 C18 O4 . . 178.6(3)
C15 C14 C18 O5 . . -2.4(5)
C16 C11 C19 C17 . . -4.0(5)
C16 C11 C19 C12 . . 170.6(3)
C13 C17 C19 C11 . . 3.0(5)
C13 C17 C19 C12 . . -171.4(3)
N1 C12 C19 C11 . . -156.1(3)
C9 C12 C19 C11 . . 13.7(5)
N1 C12 C19 C17 . . 18.2(5)
C9 C12 C19 C17 . . -172.0(3)

_cod_database_fobs_code 2241843
